data_4134053
loop_
_publ_author_name
'Yang, Huajun'
'Wang, Yanxiang'
'Krishna, Rajamani'
'Jia, Xiaoxia'
'Wang, Yong'
'Hong, Anh N.'
'Dang, Candy'
'Castillo, Henry E.'
'Bu, Xianhui'
'Feng, Pingyun'

_publ_section_title
;
 Pore-Space-Partition-Enabled Exceptional Ethane Uptake and
 Ethane-Selective Ethane--Ethylene Separation
;
_journal_name_full 'Journal of the American Chemical Society'
_journal_paper_doi 10.1021/jacs.9b12924
_journal_year 2020
_chemical_formula_sum 'C42 H24 Mg2 N6 O13 V'
_chemical_formula_weight 920.23
_space_group_crystal_system hexagonal
_space_group_IT_number 194
_space_group_name_Hall '-P 6c 2c'
_space_group_name_H-M_alt 'P 63/m m c'
_atom_sites_solution_hydrogens geom
_audit_creation_method SHELXL-2016/6
_cell_angle_alpha 90
_cell_angle_beta 90
_cell_angle_gamma 120
_cell_formula_units_Z 2
_cell_length_a 16.985(15)
_cell_length_b 16.985(15)
_cell_length_c 14.669(13)
_cell_measurement_temperature 296(2)
_cell_volume 3665(6)
_computing_structure_refinement 'SHELXL-2016/6 (Sheldrick, 2016)'
_computing_structure_solution 'SHELXT 2014/4 (Sheldrick, 2014)'
_diffrn_ambient_temperature 296(2)
_diffrn_measured_fraction_theta_full 0.984
_diffrn_measured_fraction_theta_max 0.984
_diffrn_radiation_type MoK\a
_diffrn_radiation_wavelength 0.71073
_diffrn_reflns_av_R_equivalents 0.0808
_diffrn_reflns_av_unetI/netI 0.0447
_diffrn_reflns_Laue_measured_fraction_full 0.984
_diffrn_reflns_Laue_measured_fraction_max 0.984
_diffrn_reflns_limit_h_max 18
_diffrn_reflns_limit_h_min -10
_diffrn_reflns_limit_k_max 18
_diffrn_reflns_limit_k_min -18
_diffrn_reflns_limit_l_max 16
_diffrn_reflns_limit_l_min -16
_diffrn_reflns_number 11227
_diffrn_reflns_point_group_measured_fraction_full 0.984
_diffrn_reflns_point_group_measured_fraction_max 0.984
_diffrn_reflns_theta_full 23.410
_diffrn_reflns_theta_max 23.410
_diffrn_reflns_theta_min 1.961
_exptl_absorpt_coefficient_mu 0.195
_exptl_crystal_density_diffrn 0.834
_exptl_crystal_F_000 938
_refine_diff_density_max 0.226
_refine_diff_density_min -0.307
_refine_diff_density_rms 0.040
_refine_ls_extinction_method none
_refine_ls_goodness_of_fit_ref 1.164
_refine_ls_hydrogen_treatment constr
_refine_ls_matrix_type full
_refine_ls_number_parameters 66
_refine_ls_number_reflns 1032
_refine_ls_number_restraints 0
_refine_ls_restrained_S_all 1.164
_refine_ls_R_factor_all 0.0500
_refine_ls_R_factor_gt 0.0381
_refine_ls_shift/su_max 0.000
_refine_ls_shift/su_mean 0.000
_refine_ls_structure_factor_coef Fsqd
_refine_ls_weighting_details 'w=1/[\s^2^(Fo^2^)+(0.0625P)^2^+0.2806P] where P=(Fo^2^+2Fc^2^)/3'
_refine_ls_weighting_scheme calc
_refine_ls_wR_factor_gt 0.1284
_refine_ls_wR_factor_ref 0.1321
_reflns_Friedel_coverage 0.000
_reflns_number_gt 789
_reflns_number_total 1032
_reflns_threshold_expression 'I > 2\s(I)'
_cod_data_source_file ja9b12924_si_002.cif
_cod_data_source_block MgV_bdc_tpt
_cod_original_cell_volume 3665(7)
_cod_database_code 4134053
_shelx_shelxl_version_number 2016/6
_shelx_space_group_comment
;
The symmetry employed for this shelxl refinement is uniquely defined
by the following loop, which should always be used as a source of
symmetry information in preference to the above space-group names.
They are only intended as comments.
;

loop_
_space_group_symop_operation_xyz
'x, y, z'
'-y, x-y, z'
'-x+y, -x, z'
'-x, -y, z+1/2'
'y, -x+y, z+1/2'
'x-y, x, z+1/2'
'y, x, -z'
'x-y, -y, -z'
'-x, -x+y, -z'
'-y, -x, -z+1/2'
'-x+y, y, -z+1/2'
'x, x-y, -z+1/2'
'-x, -y, -z'
'y, -x+y, -z'
'x-y, x, -z'
'x, y, -z-1/2'
'-y, x-y, -z-1/2'
'-x+y, -x, -z-1/2'
'-y, -x, z'
'-x+y, y, z'
'x, x-y, z'
'y, x, z-1/2'
'x-y, -y, z-1/2'
'-x, -x+y, z-1/2'

loop_
_atom_site_label
_atom_site_type_symbol
_atom_site_fract_x
_atom_site_fract_y
_atom_site_fract_z
_atom_site_U_iso_or_equiv
_atom_site_adp_type
_atom_site_occupancy
_atom_site_site_symmetry_order
_atom_site_calc_flag
_atom_site_refinement_flags_posn
_atom_site_refinement_flags_adp
_atom_site_refinement_flags_occupancy
_atom_site_disorder_assembly
_atom_site_disorder_group
Mg01 Mg 0.46670(8) 0.73335(4) 0.250000 0.0189(5) Uani 0.667(8) 4 d S T P A 1
V01 V 0.46670(8) 0.73335(4) 0.250000 0.0189(5) Uani 0.333(8) 4 d S T P A 2
O1 O 0.333333 0.666667 0.250000 0.0281(15) Uani 1 12 d S T P . .
O11 O 0.47609(12) 0.82176(13) 0.34568(13) 0.0379(6) Uani 1 1 d . . . . .
C12 C 0.46415(13) 0.9283(3) 0.4383(3) 0.0343(10) Uani 1 2 d S T P . .
C13 C 0.4128(2) 0.9649(2) 0.4693(3) 0.0646(12) Uani 1 1 d . . . . .
H13 H 0.353520 0.941620 0.448421 0.078 Uiso 1 1 calc R U . . .
N21 N 0.6208(3) 0.81039(14) 0.250000 0.0289(11) Uani 1 4 d S T P . .
C21 C 0.6687(3) 0.9010(3) 0.250000 0.0465(13) Uani 1 2 d S T P A .
H21 H 0.636869 0.932379 0.250000 0.056 Uiso 1 2 calc R U P . .
N22 N 0.95309(15) 1.04691(15) 0.250000 0.0479(15) Uani 1 4 d S T P . .
C23 C 0.8113(4) 0.90563(18) 0.250000 0.0408(15) Uani 1 4 d S T P A .
C24 C 0.9111(4) 0.95555(19) 0.250000 0.0424(16) Uani 1 4 d S T P . .
C22 C 0.7629(3) 0.9514(3) 0.250000 0.0535(14) Uani 1 2 d S T P . .
H22 H 0.793008 1.014628 0.250000 0.064 Uiso 1 2 calc R U P A .
C11 C 0.42551(12) 0.8510(2) 0.3708(2) 0.0265(9) Uani 1 2 d S T P A .

loop_
_atom_site_aniso_label
_atom_site_aniso_U_11
_atom_site_aniso_U_22
_atom_site_aniso_U_33
_atom_site_aniso_U_23
_atom_site_aniso_U_13
_atom_site_aniso_U_12
Mg01 0.0277(8) 0.0151(6) 0.0181(7) 0.000 0.000 0.0139(4)
V01 0.0277(8) 0.0151(6) 0.0181(7) 0.000 0.000 0.0139(4)
O1 0.036(2) 0.036(2) 0.013(3) 0.000 0.000 0.0179(12)
O11 0.0288(11) 0.0402(12) 0.0467(12) -0.0285(10) -0.0100(9) 0.0187(10)
C12 0.0312(16) 0.035(2) 0.038(2) -0.0210(19) -0.0105(9) 0.0173(12)
C13 0.0369(19) 0.073(3) 0.093(3) -0.063(2) -0.0329(19) 0.0345(19)
N21 0.021(2) 0.0179(18) 0.049(3) 0.000 0.000 0.0105(12)
C21 0.023(2) 0.026(2) 0.095(4) 0.000 0.000 0.015(2)
N22 0.0193(19) 0.0193(19) 0.104(5) 0.000 0.000 0.009(2)
C23 0.020(3) 0.023(2) 0.078(4) 0.000 0.000 0.0101(15)
C24 0.022(3) 0.022(2) 0.083(5) 0.000 0.000 0.0110(15)
C22 0.022(2) 0.019(2) 0.117(4) 0.000 0.000 0.0084(19)
C11 0.0264(16) 0.026(2) 0.027(2) -0.0110(16) -0.0055(8) 0.0131(10)

loop_
_atom_type_symbol
_atom_type_description
_atom_type_scat_dispersion_real
_atom_type_scat_dispersion_imag
_atom_type_scat_source
C C 0.0033 0.0016 'International Tables Vol C Tables 4.2.6.8 and 6.1.1.4'
H H 0.0000 0.0000 'International Tables Vol C Tables 4.2.6.8 and 6.1.1.4'
N N 0.0061 0.0033 'International Tables Vol C Tables 4.2.6.8 and 6.1.1.4'
O O 0.0106 0.0060 'International Tables Vol C Tables 4.2.6.8 and 6.1.1.4'
Mg Mg 0.0486 0.0363 'International Tables Vol C Tables 4.2.6.8 and 6.1.1.4'
V V 0.3005 0.5294 'International Tables Vol C Tables 4.2.6.8 and 6.1.1.4'

loop_
_geom_angle_atom_site_label_1
_geom_angle_atom_site_label_2
_geom_angle_atom_site_label_3
_geom_angle
_geom_angle_site_symmetry_1
_geom_angle_site_symmetry_3
O1 Mg01 O11 93.95(6) . 16_556
O1 Mg01 O11 93.95(6) . .
O11 Mg01 O11 88.99(14) 16_556 .
O1 Mg01 O11 93.95(6) . 12_565
O11 Mg01 O11 90.47(14) 16_556 12_565
O11 Mg01 O11 172.09(13) . 12_565
O1 Mg01 O11 93.95(6) . 21_565
O11 Mg01 O11 172.09(13) 16_556 21_565
O11 Mg01 O11 90.47(14) . 21_565
O11 Mg01 O11 88.98(14) 12_565 21_565
O1 Mg01 N21 180.00(8) . .
O11 Mg01 N21 86.05(6) 16_556 .
O11 Mg01 N21 86.05(6) . .
O11 Mg01 N21 86.05(6) 12_565 .
O11 Mg01 N21 86.05(6) 21_565 .
O1 Mg01 Mg01 29.999(1) . 3_565
O11 Mg01 Mg01 114.50(7) 16_556 3_565
O11 Mg01 Mg01 114.50(7) . 3_565
O11 Mg01 Mg01 72.83(6) 12_565 3_565
O11 Mg01 Mg01 72.83(6) 21_565 3_565
N21 Mg01 Mg01 150.0 . 3_565
O1 Mg01 Mg01 30.001(1) . 2_665
O11 Mg01 Mg01 72.83(6) 16_556 2_665
O11 Mg01 Mg01 72.82(6) . 2_665
O11 Mg01 Mg01 114.50(7) 12_565 2_665
O11 Mg01 Mg01 114.50(7) 21_565 2_665
N21 Mg01 Mg01 150.0 . 2_665
Mg01 Mg01 Mg01 60.0 3_565 2_665
O1 V01 O11 93.95(6) . 16_556
O1 V01 O11 93.95(6) . .
O11 V01 O11 88.99(14) 16_556 .
O1 V01 O11 93.95(6) . 12_565
O11 V01 O11 90.47(14) 16_556 12_565
O11 V01 O11 172.09(13) . 12_565
O1 V01 O11 93.95(6) . 21_565
O11 V01 O11 172.09(13) 16_556 21_565
O11 V01 O11 90.47(14) . 21_565
O11 V01 O11 88.98(14) 12_565 21_565
O1 V01 N21 180.00(8) . .
O11 V01 N21 86.05(6) 16_556 .
O11 V01 N21 86.05(6) . .
O11 V01 N21 86.05(6) 12_565 .
O11 V01 N21 86.05(6) 21_565 .
Mg01 O1 Mg01 120.0 3_565 .
Mg01 O1 Mg01 120.0 3_565 2_665
Mg01 O1 Mg01 120.0 . 2_665
V01 O1 Mg01 120.0 . 2_665
C11 O11 Mg01 134.06(18) . .
C11 O11 V01 134.06(18) . .
C13 C12 C13 118.4(3) . 20
C13 C12 C11 120.78(17) . .
C13 C12 C11 120.78(17) 20 .
C13 C13 C12 120.78(18) 8_676 .
C13 C13 H13 119.6 8_676 .
C12 C13 H13 119.6 . .
C21 N21 C21 116.2(5) . 21_565
C21 N21 V01 121.9(2) . .
C21 N21 V01 121.9(2) 21_565 .
C21 N21 Mg01 121.9(2) . .
C21 N21 Mg01 121.9(2) 21_565 .
N21 C21 C22 124.2(4) . .
N21 C21 H21 117.9 . .
C22 C21 H21 117.9 . .
C24 N22 C24 114.7(6) 3_675 .
C22 C23 C22 118.2(5) . 21_565
C22 C23 C24 120.9(3) . .
C22 C23 C24 120.9(3) 21_565 .
N22 C24 N22 125.3(6) 2_765 .
N22 C24 C23 117.3(3) 2_765 .
N22 C24 C23 117.3(3) . .
C23 C22 C21 118.5(4) . .
C23 C22 H22 120.7 . .
C21 C22 H22 120.7 . .
O11 C11 O11 125.8(3) 20 .
O11 C11 C12 117.11(16) 20 .
O11 C11 C12 117.11(16) . .

loop_
_geom_bond_atom_site_label_1
_geom_bond_atom_site_label_2
_geom_bond_distance
_geom_bond_site_symmetry_2
Mg01 O1 1.962(2) .
Mg01 O11 2.003(2) 16_556
Mg01 O11 2.003(2) .
Mg01 O11 2.003(2) 12_565
Mg01 O11 2.003(2) 21_565
Mg01 N21 2.266(5) .
Mg01 Mg01 3.398(4) 3_565
Mg01 Mg01 3.398(4) 2_665
V01 O1 1.962(2) .
V01 O11 2.003(2) 16_556
V01 O11 2.003(2) .
V01 O11 2.003(2) 12_565
V01 O11 2.003(2) 21_565
V01 N21 2.266(5) .
O11 C11 1.244(2) .
C12 C13 1.378(3) .
C12 C13 1.378(3) 20
C12 C11 1.507(5) .
C13 C13 1.370(6) 8_676
C13 H13 0.9300 .
N21 C21 1.333(5) .
N21 C21 1.333(5) 21_565
C21 C22 1.388(6) .
C21 H21 0.9300 .
N22 C24 1.345(3) 3_675
N22 C24 1.345(3) .
C23 C22 1.384(5) .
C23 C22 1.385(5) 21_565
C23 C24 1.469(8) .
C22 H22 0.9300 .
